data_4324700
loop_
_publ_author_name
'Jing Zhao'
'Jingjing Liang'
'Jiangfang Chen'
'Yingli Pan'
'Yong Zhang'
'Dingxian Jia'

_publ_contact_author_address
;Soochow University
      College of Chemistry, Chemical Engineering and Materials Science
      P.O. Box 174, Renai Road 199, Suzhou 215123
      P.R.China.
;
_publ_contact_author_email jiadingxian@suda.edu.cn
_publ_contact_author_fax 86-512-65880089
_publ_contact_author_name 'Prof. Dingxian Jia'
_publ_contact_author_phone 86-512-65880089
_publ_section_title
;
 Novel Polyselenidoarsenate and Selenidoarsenate: Solvothermal Synthesis
 and Characterization of [Co(phen)3][As2Se2(\m-Se3)(\m-Se5)] and
 [Co(phen)3]2[As8Se14]
;
_journal_name_full 'Inorganic Chemistry'
_journal_page_first 2288
_journal_page_last 2293
_journal_paper_doi 10.1021/ic1024444
_journal_volume 50
_journal_year 2011
_chemical_formula_moiety 'C72 H48 As8 Co2 N12 Se14'
_chemical_formula_sum 'C72 H48 As8 Co2 N12 Se14'
_chemical_formula_weight 2903.88
_chemical_name_systematic
; 
 ? 
;
_space_group_IT_number 2
_symmetry_cell_setting triclinic
_symmetry_Int_Tables_number 2
_symmetry_space_group_name_Hall '-P 1'
_symmetry_space_group_name_H-M 'P -1'
_atom_sites_solution_hydrogens geom
_atom_sites_solution_primary direct
_atom_sites_solution_secondary difmap
_audit_creation_method SHELXL-97
_cell_angle_alpha 76.602(6)
_cell_angle_beta 88.032(7)
_cell_angle_gamma 66.677(5)
_cell_formula_units_Z 1
_cell_length_a 10.3519(5)
_cell_length_b 12.7439(4)
_cell_length_c 17.4740(12)
_cell_measurement_reflns_used 9520
_cell_measurement_temperature 223(2)
_cell_measurement_theta_max 26.00
_cell_measurement_theta_min 3.0
_cell_volume 2055.0(2)
_computing_cell_refinement CrystalClear
_computing_data_collection CrystalClear
_computing_data_reduction CrystalStructure
_computing_structure_refinement 'SHELXL-97 (Sheldrick, 1997)'
_computing_structure_solution 'SHELXS-97 (Sheldrick, 1990)'
_diffrn_ambient_temperature 223(2)
_diffrn_detector_area_resol_mean 14.63
_diffrn_measured_fraction_theta_full 0.991
_diffrn_measured_fraction_theta_max 0.991
_diffrn_measurement_device_type 'Rigaku Saturn'
_diffrn_measurement_method \w
_diffrn_radiation_monochromator graphite
_diffrn_radiation_source 'fine-focus sealed tube'
_diffrn_radiation_type MoK\a
_diffrn_radiation_wavelength 0.71075
_diffrn_reflns_av_R_equivalents 0.0609
_diffrn_reflns_av_sigmaI/netI 0.0891
_diffrn_reflns_limit_h_max 12
_diffrn_reflns_limit_h_min -12
_diffrn_reflns_limit_k_max 15
_diffrn_reflns_limit_k_min -15
_diffrn_reflns_limit_l_max 17
_diffrn_reflns_limit_l_min -21
_diffrn_reflns_number 17576
_diffrn_reflns_theta_full 25.35
_diffrn_reflns_theta_max 25.35
_diffrn_reflns_theta_min 3.02
_exptl_absorpt_coefficient_mu 9.850
_exptl_absorpt_correction_T_max 0.2701
_exptl_absorpt_correction_T_min 0.2434
_exptl_absorpt_correction_type multi-scan
_exptl_absorpt_process_details 'Jacobson, R. (1998) Private communication'
_exptl_crystal_colour 'dark red'
_exptl_crystal_density_diffrn 2.346
_exptl_crystal_description prism
_exptl_crystal_F_000 1358
_exptl_crystal_size_max 0.20
_exptl_crystal_size_mid 0.20
_exptl_crystal_size_min 0.18
_refine_diff_density_max 1.901
_refine_diff_density_min -0.707
_refine_diff_density_rms 0.157
_refine_ls_extinction_method none
_refine_ls_goodness_of_fit_ref 0.958
_refine_ls_hydrogen_treatment constr
_refine_ls_matrix_type full
_refine_ls_number_parameters 488
_refine_ls_number_reflns 7463
_refine_ls_number_restraints 0
_refine_ls_restrained_S_all 0.958
_refine_ls_R_factor_all 0.0602
_refine_ls_R_factor_gt 0.0436
_refine_ls_shift/su_max 0.001
_refine_ls_shift/su_mean 0.000
_refine_ls_structure_factor_coef Fsqd
_refine_ls_weighting_details 'calc w=1/[\s^2^(Fo^2^)+(0.0409P)^2^+0.0000P] where P=(Fo^2^+2Fc^2^)/3'
_refine_ls_weighting_scheme calc
_refine_ls_wR_factor_gt 0.0999
_refine_ls_wR_factor_ref 0.1074
_reflns_number_gt 5555
_reflns_number_total 7463
_reflns_threshold_expression >2sigma(I)
_cod_data_source_file ic1024444_si_002_2.cif
_cod_data_source_block compound_2
_cod_original_cell_volume 2055.00(18)
_cod_database_code 4324700

loop_
_symmetry_equiv_pos_as_xyz
'x, y, z'
'-x, -y, -z'

loop_
_atom_site_label
_atom_site_type_symbol
_atom_site_fract_x
_atom_site_fract_y
_atom_site_fract_z
_atom_site_U_iso_or_equiv
_atom_site_adp_type
_atom_site_occupancy
_atom_site_symmetry_multiplicity
_atom_site_calc_flag
_atom_site_refinement_flags
As1 As 0.34435(8) 1.11575(7) 0.04991(5) 0.0310(2) Uani 1 1 d .
As2 As 0.07378(7) 1.02005(6) 0.10702(5) 0.02498(19) Uani 1 1 d .
As3 As 0.19014(8) 1.07438(7) -0.12867(5) 0.0288(2) Uani 1 1 d .
As4 As 0.08866(8) 0.78205(7) 0.28942(5) 0.0325(2) Uani 1 1 d .
Se1 Se 0.29460(7) 1.19432(7) -0.09481(5) 0.0296(2) Uani 1 1 d .
Se2 Se 0.30563(7) 0.93675(6) 0.06268(5) 0.0285(2) Uani 1 1 d .
Se3 Se 0.14963(9) 1.21786(7) 0.10998(6) 0.0373(2) Uani 1 1 d .
Se4 Se 0.04568(7) 0.83964(7) 0.09083(5) 0.02726(19) Uani 1 1 d .
Se5 Se 0.10521(8) 0.97133(8) 0.24886(5) 0.0359(2) Uani 1 1 d .
Se6 Se -0.16294(8) 0.83614(8) 0.26952(5) 0.0366(2) Uani 1 1 d .
Se7 Se 0.10020(10) 0.75733(9) 0.42387(6) 0.0543(3) Uani 1 1 d .
Co1 Co 0.46937(9) 0.32839(8) 0.26450(6) 0.0180(2) Uani 1 1 d .
N1 N 0.5079(5) 0.4791(5) 0.2632(4) 0.0223(14) Uani 1 1 d .
N2 N 0.6712(6) 0.2495(5) 0.3218(4) 0.0245(14) Uani 1 1 d .
N3 N 0.3691(6) 0.3316(5) 0.3709(4) 0.0254(14) Uani 1 1 d .
N4 N 0.4460(6) 0.1697(5) 0.2866(4) 0.0255(14) Uani 1 1 d .
N5 N 0.2829(6) 0.4242(5) 0.1939(4) 0.0248(14) Uani 1 1 d .
N6 N 0.5457(6) 0.3178(5) 0.1531(4) 0.0265(15) Uani 1 1 d .
C1 C 0.4262(7) 0.5909(6) 0.2364(5) 0.0276(18) Uani 1 1 d .
H1 H 0.3363 0.6099 0.2138 0.033 Uiso 1 1 calc R
C2 C 0.4648(8) 0.6822(6) 0.2395(5) 0.0327(19) Uani 1 1 d .
H2 H 0.4021 0.7609 0.2198 0.039 Uiso 1 1 calc R
C3 C 0.5970(8) 0.6557(6) 0.2719(5) 0.0317(19) Uani 1 1 d .
H3 H 0.6258 0.7162 0.2743 0.038 Uiso 1 1 calc R
C4 C 0.6885(7) 0.5370(6) 0.3014(5) 0.0274(18) Uani 1 1 d .
C5 C 0.8269(8) 0.5010(7) 0.3366(5) 0.034(2) Uani 1 1 d .
H5 H 0.8616 0.5583 0.3385 0.041 Uiso 1 1 calc R
C6 C 0.9087(8) 0.3862(7) 0.3673(5) 0.035(2) Uani 1 1 d .
H6 H 0.9983 0.3651 0.3912 0.042 Uiso 1 1 calc R
C7 C 0.8603(7) 0.2966(7) 0.3637(5) 0.0296(18) Uani 1 1 d .
C8 C 0.9384(7) 0.1753(7) 0.3937(5) 0.036(2) Uani 1 1 d .
H8 H 1.0279 0.1486 0.4194 0.043 Uiso 1 1 calc R
C9 C 0.8841(8) 0.0963(7) 0.3854(5) 0.0321(19) Uani 1 1 d .
H9 H 0.9372 0.0153 0.4044 0.039 Uiso 1 1 calc R
C10 C 0.7507(7) 0.1357(6) 0.3491(4) 0.0250(17) Uani 1 1 d .
H10 H 0.7154 0.0801 0.3436 0.030 Uiso 1 1 calc R
C11 C 0.7236(7) 0.3298(6) 0.3273(4) 0.0227(16) Uani 1 1 d .
C12 C 0.6384(7) 0.4512(6) 0.2965(4) 0.0231(17) Uani 1 1 d .
C13 C 0.3198(8) 0.4167(7) 0.4089(5) 0.039(2) Uani 1 1 d .
H13 H 0.3276 0.4883 0.3866 0.047 Uiso 1 1 calc R
C14 C 0.2573(9) 0.4050(7) 0.4798(5) 0.042(2) Uani 1 1 d .
H14 H 0.2236 0.4679 0.5047 0.051 Uiso 1 1 calc R
C15 C 0.2445(9) 0.3021(8) 0.5136(5) 0.042(2) Uani 1 1 d .
H15 H 0.2022 0.2930 0.5617 0.051 Uiso 1 1 calc R
C16 C 0.2960(7) 0.2099(7) 0.4747(5) 0.0291(18) Uani 1 1 d .
C17 C 0.2839(8) 0.0998(7) 0.5035(5) 0.037(2) Uani 1 1 d .
H17 H 0.2471 0.0849 0.5528 0.045 Uiso 1 1 calc R
C18 C 0.3237(8) 0.0178(7) 0.4621(5) 0.035(2) Uani 1 1 d .
H18 H 0.3151 -0.0539 0.4832 0.042 Uiso 1 1 calc R
C19 C 0.3790(7) 0.0357(6) 0.3866(5) 0.0273(18) Uani 1 1 d .
C20 C 0.4164(8) -0.0428(7) 0.3378(5) 0.036(2) Uani 1 1 d .
H20 H 0.4080 -0.1152 0.3552 0.043 Uiso 1 1 calc R
C21 C 0.4655(7) -0.0163(6) 0.2647(5) 0.0314(19) Uani 1 1 d .
H21 H 0.4868 -0.0681 0.2312 0.038 Uiso 1 1 calc R
C22 C 0.4829(7) 0.0896(7) 0.2417(5) 0.0322(19) Uani 1 1 d .
H22 H 0.5216 0.1060 0.1932 0.039 Uiso 1 1 calc R
C23 C 0.3940(7) 0.1425(6) 0.3578(5) 0.0239(17) Uani 1 1 d .
C24 C 0.3545(7) 0.2294(6) 0.4020(5) 0.0254(17) Uani 1 1 d .
C25 C 0.1528(7) 0.4795(6) 0.2152(5) 0.0300(19) Uani 1 1 d .
H25 H 0.1371 0.4716 0.2692 0.036 Uiso 1 1 calc R
C26 C 0.0403(7) 0.5480(7) 0.1606(5) 0.033(2) Uani 1 1 d .
H26 H -0.0490 0.5878 0.1779 0.040 Uiso 1 1 calc R
C27 C 0.0577(7) 0.5582(6) 0.0825(5) 0.034(2) Uani 1 1 d .
H27 H -0.0190 0.6050 0.0456 0.041 Uiso 1 1 calc R
C28 C 0.1936(8) 0.4972(7) 0.0566(5) 0.0306(19) Uani 1 1 d .
C29 C 0.2240(9) 0.4978(7) -0.0231(5) 0.036(2) Uani 1 1 d .
H29 H 0.1507 0.5404 -0.0626 0.043 Uiso 1 1 calc R
C30 C 0.3581(8) 0.4378(6) -0.0445(5) 0.0318(19) Uani 1 1 d .
H30 H 0.3752 0.4386 -0.0977 0.038 Uiso 1 1 calc R
C31 C 0.4709(8) 0.3743(6) 0.0155(5) 0.0276(18) Uani 1 1 d .
C32 C 0.6093(8) 0.3175(6) -0.0036(5) 0.0323(19) Uani 1 1 d .
H32 H 0.6313 0.3169 -0.0562 0.039 Uiso 1 1 calc R
C33 C 0.7112(9) 0.2631(7) 0.0560(5) 0.038(2) Uani 1 1 d .
H33 H 0.8052 0.2251 0.0442 0.046 Uiso 1 1 calc R
C34 C 0.6798(8) 0.2622(7) 0.1345(5) 0.034(2) Uani 1 1 d .
H34 H 0.7523 0.2226 0.1747 0.041 Uiso 1 1 calc R
C35 C 0.4448(7) 0.3728(6) 0.0939(4) 0.0221(16) Uani 1 1 d .
C36 C 0.3025(7) 0.4324(6) 0.1170(5) 0.0263(18) Uani 1 1 d .

loop_
_atom_site_aniso_label
_atom_site_aniso_U_11
_atom_site_aniso_U_22
_atom_site_aniso_U_33
_atom_site_aniso_U_23
_atom_site_aniso_U_13
_atom_site_aniso_U_12
As1 0.0292(4) 0.0339(5) 0.0333(6) -0.0010(4) -0.0037(3) -0.0197(4)
As2 0.0210(4) 0.0270(4) 0.0264(5) -0.0052(4) 0.0022(3) -0.0097(3)
As3 0.0308(4) 0.0290(4) 0.0312(5) -0.0096(4) 0.0085(3) -0.0157(3)
As4 0.0320(4) 0.0308(4) 0.0276(5) -0.0058(4) 0.0065(3) -0.0061(3)
Se1 0.0278(4) 0.0324(4) 0.0315(5) -0.0016(4) 0.0019(3) -0.0184(3)
Se2 0.0251(4) 0.0235(4) 0.0347(5) -0.0036(4) 0.0075(3) -0.0097(3)
Se3 0.0501(5) 0.0285(4) 0.0367(6) -0.0097(4) 0.0031(4) -0.0181(4)
Se4 0.0314(4) 0.0328(4) 0.0257(5) -0.0117(4) 0.0093(3) -0.0190(3)
Se5 0.0445(5) 0.0502(5) 0.0263(5) -0.0142(4) 0.0090(4) -0.0303(4)
Se6 0.0367(4) 0.0538(5) 0.0291(6) -0.0104(4) 0.0113(4) -0.0286(4)
Se7 0.0632(6) 0.0477(6) 0.0248(6) 0.0011(5) 0.0009(4) 0.0006(5)
Co1 0.0213(5) 0.0175(5) 0.0147(6) -0.0029(4) 0.0023(4) -0.0079(4)
N1 0.021(3) 0.026(3) 0.017(4) -0.003(3) 0.002(2) -0.008(3)
N2 0.030(3) 0.021(3) 0.022(4) -0.006(3) 0.005(3) -0.009(3)
N3 0.027(3) 0.021(3) 0.026(4) -0.007(3) 0.004(3) -0.006(3)
N4 0.028(3) 0.028(3) 0.024(4) -0.008(3) 0.003(3) -0.014(3)
N5 0.030(3) 0.025(3) 0.021(4) -0.004(3) 0.003(3) -0.013(3)
N6 0.028(3) 0.028(3) 0.026(4) -0.008(3) 0.008(3) -0.014(3)
C1 0.028(4) 0.026(4) 0.024(5) -0.006(4) 0.007(3) -0.007(3)
C2 0.041(4) 0.020(4) 0.031(6) -0.004(4) 0.010(4) -0.008(3)
C3 0.042(5) 0.024(4) 0.033(6) -0.003(4) 0.002(4) -0.018(4)
C4 0.024(4) 0.024(4) 0.031(5) -0.004(4) 0.005(3) -0.009(3)
C5 0.035(4) 0.037(5) 0.036(6) -0.015(4) 0.007(4) -0.017(4)
C6 0.036(4) 0.048(5) 0.031(6) -0.008(4) -0.002(4) -0.027(4)
C7 0.025(4) 0.033(4) 0.027(5) -0.007(4) 0.004(3) -0.007(3)
C8 0.024(4) 0.034(5) 0.041(6) -0.007(4) -0.005(3) -0.003(3)
C9 0.036(4) 0.022(4) 0.029(5) -0.007(4) 0.005(4) -0.001(3)
C10 0.033(4) 0.022(4) 0.020(5) -0.001(3) -0.002(3) -0.012(3)
C11 0.026(4) 0.025(4) 0.018(5) -0.008(3) 0.008(3) -0.010(3)
C12 0.025(4) 0.025(4) 0.021(5) -0.009(4) 0.009(3) -0.010(3)
C13 0.057(5) 0.038(5) 0.025(5) -0.006(4) 0.005(4) -0.023(4)
C14 0.062(6) 0.038(5) 0.031(6) -0.018(5) 0.021(4) -0.020(4)
C15 0.067(6) 0.051(6) 0.014(5) -0.014(4) 0.018(4) -0.028(5)
C16 0.030(4) 0.031(4) 0.023(5) 0.004(4) -0.004(3) -0.014(3)
C17 0.032(4) 0.042(5) 0.034(6) -0.001(4) 0.007(4) -0.014(4)
C18 0.035(4) 0.034(5) 0.033(6) 0.006(4) -0.001(4) -0.019(4)
C19 0.022(4) 0.023(4) 0.033(5) 0.003(4) -0.002(3) -0.009(3)
C20 0.036(4) 0.023(4) 0.049(7) -0.004(4) -0.006(4) -0.015(3)
C21 0.032(4) 0.027(4) 0.038(6) -0.014(4) 0.005(4) -0.012(3)
C22 0.026(4) 0.033(4) 0.032(5) -0.010(4) 0.003(3) -0.004(3)
C23 0.022(4) 0.026(4) 0.022(5) -0.001(4) -0.004(3) -0.010(3)
C24 0.027(4) 0.032(4) 0.016(5) 0.000(4) -0.001(3) -0.013(3)
C25 0.024(4) 0.032(4) 0.036(6) -0.015(4) 0.011(3) -0.010(3)
C26 0.021(4) 0.033(4) 0.042(6) -0.010(4) -0.001(4) -0.005(3)
C27 0.028(4) 0.024(4) 0.047(6) 0.002(4) -0.012(4) -0.011(3)
C28 0.041(4) 0.029(4) 0.030(5) -0.004(4) -0.006(4) -0.023(4)
C29 0.050(5) 0.043(5) 0.026(5) -0.003(4) -0.005(4) -0.032(4)
C30 0.056(5) 0.026(4) 0.020(5) -0.005(4) -0.002(4) -0.023(4)
C31 0.046(5) 0.019(4) 0.024(5) -0.007(4) 0.009(4) -0.019(3)
C32 0.055(5) 0.021(4) 0.023(5) -0.007(4) 0.013(4) -0.017(4)
C33 0.044(5) 0.023(4) 0.039(6) -0.003(4) 0.021(4) -0.007(4)
C34 0.032(4) 0.029(4) 0.040(6) -0.008(4) 0.006(4) -0.012(4)
C35 0.027(4) 0.020(4) 0.019(5) -0.001(3) 0.000(3) -0.011(3)
C36 0.035(4) 0.022(4) 0.028(5) -0.002(4) 0.005(3) -0.020(3)

loop_
_atom_type_symbol
_atom_type_description
_atom_type_scat_dispersion_real
_atom_type_scat_dispersion_imag
_atom_type_scat_source
C C 0.0033 0.0016 'International Tables Vol C Tables 4.2.6.8 and 6.1.1.4'
H H 0.0000 0.0000 'International Tables Vol C Tables 4.2.6.8 and 6.1.1.4'
N N 0.0061 0.0033 'International Tables Vol C Tables 4.2.6.8 and 6.1.1.4'
As As 0.0499 2.0058 'International Tables Vol C Tables 4.2.6.8 and 6.1.1.4'
Se Se -0.0929 2.2259 'International Tables Vol C Tables 4.2.6.8 and 6.1.1.4'
Co Co 0.3494 0.9721 'International Tables Vol C Tables 4.2.6.8 and 6.1.1.4'

loop_
_geom_angle_atom_site_label_1
_geom_angle_atom_site_label_2
_geom_angle_atom_site_label_3
_geom_angle
_geom_angle_site_symmetry_1
_geom_angle_site_symmetry_3
Se3 As1 Se2 98.56(4) . .
Se3 As1 Se1 107.77(4) . .
Se2 As1 Se1 98.74(4) . .
Se2 As2 Se5 105.17(4) . .
Se2 As2 Se4 86.50(3) . .
Se5 As2 Se4 98.56(4) . .
Se1 As3 Se4 102.46(4) . 2_575
Se1 As3 Se6 95.09(4) . 2_575
Se4 As3 Se6 101.56(4) 2_575 2_575
Se7 As4 Se5 99.67(5) . .
Se7 As4 Se6 98.22(4) . .
Se5 As4 Se6 101.99(4) . .
As3 Se1 As1 102.43(4) . .
As2 Se2 As1 93.24(3) . .
As3 Se4 As2 87.06(3) 2_575 .
As2 Se5 As4 104.22(4) . .
As4 Se6 As3 98.36(4) . 2_575
N4 Co1 N5 95.0(2) . .
N4 Co1 N6 94.8(2) . .
N5 Co1 N6 79.7(2) . .
N4 Co1 N2 92.7(2) . .
N5 Co1 N2 170.2(2) . .
N6 Co1 N2 93.6(2) . .
N4 Co1 N3 79.2(2) . .
N5 Co1 N3 94.4(2) . .
N6 Co1 N3 171.3(2) . .
N2 Co1 N3 93.0(2) . .
N4 Co1 N1 169.7(2) . .
N5 Co1 N1 93.2(2) . .
N6 Co1 N1 92.8(2) . .
N2 Co1 N1 79.9(2) . .
N3 Co1 N1 94.0(2) . .
C1 N1 C12 118.2(6) . .
C1 N1 Co1 129.8(5) . .
C12 N1 Co1 112.1(4) . .
C10 N2 C11 119.0(6) . .
C10 N2 Co1 128.7(5) . .
C11 N2 Co1 112.2(5) . .
C13 N3 C24 118.5(7) . .
C13 N3 Co1 129.6(5) . .
C24 N3 Co1 111.9(5) . .
C22 N4 C23 117.7(6) . .
C22 N4 Co1 128.4(5) . .
C23 N4 Co1 113.8(5) . .
C25 N5 C36 118.2(7) . .
C25 N5 Co1 128.9(5) . .
C36 N5 Co1 112.9(5) . .
C35 N6 C34 117.9(7) . .
C35 N6 Co1 113.6(4) . .
C34 N6 Co1 128.4(6) . .
N1 C1 C2 123.9(7) . .
N1 C1 H1 118.0 . .
C2 C1 H1 118.0 . .
C3 C2 C1 118.7(7) . .
C3 C2 H2 120.6 . .
C1 C2 H2 120.6 . .
C2 C3 C4 119.4(7) . .
C2 C3 H3 120.3 . .
C4 C3 H3 120.3 . .
C12 C4 C3 117.3(6) . .
C12 C4 C5 119.3(7) . .
C3 C4 C5 123.4(7) . .
C6 C5 C4 121.4(7) . .
C6 C5 H5 119.3 . .
C4 C5 H5 119.3 . .
C5 C6 C7 120.7(7) . .
C5 C6 H6 119.7 . .
C7 C6 H6 119.7 . .
C8 C7 C6 124.5(7) . .
C8 C7 C11 116.4(7) . .
C6 C7 C11 119.2(7) . .
C9 C8 C7 120.0(7) . .
C9 C8 H8 120.0 . .
C7 C8 H8 120.0 . .
C8 C9 C10 120.1(7) . .
C8 C9 H9 120.0 . .
C10 C9 H9 120.0 . .
N2 C10 C9 122.2(7) . .
N2 C10 H10 118.9 . .
C9 C10 H10 118.9 . .
N2 C11 C12 118.5(6) . .
N2 C11 C7 122.3(6) . .
C12 C11 C7 119.2(6) . .
N1 C12 C4 122.4(6) . .
N1 C12 C11 117.3(6) . .
C4 C12 C11 120.3(6) . .
N3 C13 C14 123.0(8) . .
N3 C13 H13 118.5 . .
C14 C13 H13 118.5 . .
C15 C14 C13 119.9(8) . .
C15 C14 H14 120.0 . .
C13 C14 H14 120.0 . .
C14 C15 C16 118.5(8) . .
C14 C15 H15 120.8 . .
C16 C15 H15 120.8 . .
C24 C16 C15 118.4(7) . .
C24 C16 C17 118.4(7) . .
C15 C16 C17 123.1(7) . .
C18 C17 C16 121.6(8) . .
C18 C17 H17 119.2 . .
C16 C17 H17 119.2 . .
C17 C18 C19 121.8(8) . .
C17 C18 H18 119.1 . .
C19 C18 H18 119.1 . .
C20 C19 C23 116.9(7) . .
C20 C19 C18 125.5(7) . .
C23 C19 C18 117.6(7) . .
C21 C20 C19 121.3(7) . .
C21 C20 H20 119.4 . .
C19 C20 H20 119.4 . .
C20 C21 C22 118.3(7) . .
C20 C21 H21 120.9 . .
C22 C21 H21 120.9 . .
N4 C22 C21 122.6(7) . .
N4 C22 H22 118.7 . .
C21 C22 H22 118.7 . .
N4 C23 C19 123.0(7) . .
N4 C23 C24 115.9(6) . .
C19 C23 C24 121.1(7) . .
N3 C24 C16 121.7(7) . .
N3 C24 C23 118.7(7) . .
C16 C24 C23 119.5(7) . .
N5 C25 C26 122.3(8) . .
N5 C25 H25 118.9 . .
C26 C25 H25 118.9 . .
C27 C26 C25 120.6(7) . .
C27 C26 H26 119.7 . .
C25 C26 H26 119.7 . .
C26 C27 C28 119.4(7) . .
C26 C27 H27 120.3 . .
C28 C27 H27 120.3 . .
C36 C28 C29 119.7(7) . .
C36 C28 C27 115.6(7) . .
C29 C28 C27 124.7(8) . .
C30 C29 C28 122.0(8) . .
C30 C29 H29 119.0 . .
C28 C29 H29 119.0 . .
C29 C30 C31 119.3(7) . .
C29 C30 H30 120.4 . .
C31 C30 H30 120.4 . .
C35 C31 C32 118.5(8) . .
C35 C31 C30 120.1(7) . .
C32 C31 C30 121.3(7) . .
C33 C32 C31 118.0(8) . .
C33 C32 H32 121.0 . .
C31 C32 H32 121.0 . .
C32 C33 C34 121.6(7) . .
C32 C33 H33 119.2 . .
C34 C33 H33 119.2 . .
N6 C34 C33 120.5(8) . .
N6 C34 H34 119.8 . .
C33 C34 H34 119.8 . .
N6 C35 C31 123.5(6) . .
N6 C35 C36 115.8(7) . .
C31 C35 C36 120.7(7) . .
N5 C36 C28 123.9(7) . .
N5 C36 C35 118.0(7) . .
C28 C36 C35 118.1(7) . .

loop_
_geom_bond_atom_site_label_1
_geom_bond_atom_site_label_2
_geom_bond_distance
_geom_bond_site_symmetry_2
As1 Se3 2.2954(12) .
As1 Se2 2.4282(10) .
As1 Se1 2.4841(12) .
As2 Se2 2.3924(9) .
As2 Se5 2.4118(12) .
As2 Se4 2.5075(10) .
As3 Se1 2.3722(10) .
As3 Se4 2.3884(10) 2_575
As3 Se6 2.4351(13) 2_575
As4 Se7 2.2978(13) .
As4 Se5 2.4242(12) .
As4 Se6 2.4309(11) .
Se4 As3 2.3884(10) 2_575
Se6 As3 2.4351(13) 2_575
Co1 N4 2.077(6) .
Co1 N5 2.083(6) .
Co1 N6 2.089(6) .
Co1 N2 2.095(6) .
Co1 N3 2.100(6) .
Co1 N1 2.106(6) .
N1 C1 1.315(9) .
N1 C12 1.366(8) .
N2 C10 1.331(9) .
N2 C11 1.356(8) .
N3 C13 1.321(9) .
N3 C24 1.355(9) .
N4 C22 1.358(9) .
N4 C23 1.364(9) .
N5 C25 1.337(8) .
N5 C36 1.338(10) .
N6 C35 1.345(9) .
N6 C34 1.353(9) .
C1 C2 1.384(10) .
C1 H1 0.9400 .
C2 C3 1.381(10) .
C2 H2 0.9400 .
C3 C4 1.410(10) .
C3 H3 0.9400 .
C4 C12 1.403(9) .
C4 C5 1.432(10) .
C5 C6 1.354(11) .
C5 H5 0.9400 .
C6 C7 1.431(10) .
C6 H6 0.9400 .
C7 C8 1.407(10) .
C7 C11 1.432(10) .
C8 C9 1.368(10) .
C8 H8 0.9400 .
C9 C10 1.387(10) .
C9 H9 0.9400 .
C10 H10 0.9400 .
C11 C12 1.424(10) .
C13 C14 1.383(11) .
C13 H13 0.9400 .
C14 C15 1.363(12) .
C14 H14 0.9400 .
C15 C16 1.405(11) .
C15 H15 0.9400 .
C16 C24 1.401(10) .
C16 C17 1.431(11) .
C17 C18 1.332(11) .
C17 H17 0.9400 .
C18 C19 1.425(11) .
C18 H18 0.9400 .
C19 C20 1.393(10) .
C19 C23 1.406(10) .
C20 C21 1.377(11) .
C20 H20 0.9400 .
C21 C22 1.396(10) .
C21 H21 0.9400 .
C22 H22 0.9400 .
C23 C24 1.416(10) .
C25 C26 1.383(11) .
C25 H25 0.9400 .
C26 C27 1.353(11) .
C26 H26 0.9400 .
C27 C28 1.429(10) .
C27 H27 0.9400 .
C28 C36 1.416(11) .
C28 C29 1.416(11) .
C29 C30 1.381(10) .
C29 H29 0.9400 .
C30 C31 1.435(11) .
C30 H30 0.9400 .
C31 C35 1.385(10) .
C31 C32 1.394(10) .
C32 C33 1.356(12) .
C32 H32 0.9400 .
C33 C34 1.398(11) .
C33 H33 0.9400 .
C34 H34 0.9400 .
C35 C36 1.458(9) .

loop_
_geom_torsion_atom_site_label_1
_geom_torsion_atom_site_label_2
_geom_torsion_atom_site_label_3
_geom_torsion_atom_site_label_4
_geom_torsion
_geom_torsion_site_symmetry_1
_geom_torsion_site_symmetry_4
Se4 As3 Se1 As1 79.07(5) 2_575 .
Se6 As3 Se1 As1 -177.89(4) 2_575 .
Se3 As1 Se1 As3 -89.53(4) . .
Se2 As1 Se1 As3 12.45(4) . .
Se5 As2 Se2 As1 -91.86(4) . .
Se4 As2 Se2 As1 170.21(4) . .
Se3 As1 Se2 As2 9.54(5) . .
Se1 As1 Se2 As2 -100.06(4) . .
Se2 As2 Se4 As3 -177.31(4) . 2_575
Se5 As2 Se4 As3 77.87(4) . 2_575
Se2 As2 Se5 As4 -89.21(4) . .
Se4 As2 Se5 As4 -0.54(4) . .
Se7 As4 Se5 As2 -175.12(4) . .
Se6 As4 Se5 As2 -74.49(4) . .
Se7 As4 Se6 As3 161.71(4) . 2_575
Se5 As4 Se6 As3 59.93(5) . 2_575
N4 Co1 N1 C1 -133.8(11) . .
N5 Co1 N1 C1 9.0(6) . .
N6 Co1 N1 C1 88.8(6) . .
N2 Co1 N1 C1 -178.0(7) . .
N3 Co1 N1 C1 -85.6(6) . .
N4 Co1 N1 C12 45.6(14) . .
N5 Co1 N1 C12 -171.5(5) . .
N6 Co1 N1 C12 -91.7(5) . .
N2 Co1 N1 C12 1.5(5) . .
N3 Co1 N1 C12 93.8(5) . .
N4 Co1 N2 C10 8.3(6) . .
N5 Co1 N2 C10 -133.2(12) . .
N6 Co1 N2 C10 -86.7(6) . .
N3 Co1 N2 C10 87.6(6) . .
N1 Co1 N2 C10 -178.8(6) . .
N4 Co1 N2 C11 -174.3(5) . .
N5 Co1 N2 C11 44.3(15) . .
N6 Co1 N2 C11 90.8(5) . .
N3 Co1 N2 C11 -94.9(5) . .
N1 Co1 N2 C11 -1.4(5) . .
N4 Co1 N3 C13 -173.2(7) . .
N5 Co1 N3 C13 -78.9(7) . .
N6 Co1 N3 C13 -126.0(15) . .
N2 Co1 N3 C13 94.7(7) . .
N1 Co1 N3 C13 14.6(7) . .
N4 Co1 N3 C24 6.1(5) . .
N5 Co1 N3 C24 100.3(5) . .
N6 Co1 N3 C24 53.2(18) . .
N2 Co1 N3 C24 -86.1(5) . .
N1 Co1 N3 C24 -166.2(5) . .
N5 Co1 N4 C22 84.6(6) . .
N6 Co1 N4 C22 4.6(6) . .
N2 Co1 N4 C22 -89.3(6) . .
N3 Co1 N4 C22 178.2(7) . .
N1 Co1 N4 C22 -132.6(11) . .
N5 Co1 N4 C23 -99.4(5) . .
N6 Co1 N4 C23 -179.4(5) . .
N2 Co1 N4 C23 86.7(5) . .
N3 Co1 N4 C23 -5.8(5) . .
N1 Co1 N4 C23 43.4(14) . .
N4 Co1 N5 C25 88.0(6) . .
N6 Co1 N5 C25 -178.0(6) . .
N2 Co1 N5 C25 -130.6(12) . .
N3 Co1 N5 C25 8.5(6) . .
N1 Co1 N5 C25 -85.7(6) . .
N4 Co1 N5 C36 -94.6(5) . .
N6 Co1 N5 C36 -0.6(5) . .
N2 Co1 N5 C36 46.7(15) . .
N3 Co1 N5 C36 -174.2(5) . .
N1 Co1 N5 C36 91.6(5) . .
N4 Co1 N6 C35 93.6(5) . .
N5 Co1 N6 C35 -0.7(5) . .
N2 Co1 N6 C35 -173.4(5) . .
N3 Co1 N6 C35 47.3(18) . .
N1 Co1 N6 C35 -93.4(5) . .
N4 Co1 N6 C34 -85.1(6) . .
N5 Co1 N6 C34 -179.4(6) . .
N2 Co1 N6 C34 7.9(6) . .
N3 Co1 N6 C34 -131.4(14) . .
N1 Co1 N6 C34 87.9(6) . .
C12 N1 C1 C2 0.4(11) . .
Co1 N1 C1 C2 179.8(6) . .
N1 C1 C2 C3 0.5(12) . .
C1 C2 C3 C4 -0.4(12) . .
C2 C3 C4 C12 -0.5(11) . .
C2 C3 C4 C5 -179.4(8) . .
C12 C4 C5 C6 -1.9(12) . .
C3 C4 C5 C6 177.0(8) . .
C4 C5 C6 C7 1.5(12) . .
C5 C6 C7 C8 179.7(8) . .
C5 C6 C7 C11 0.0(12) . .
C6 C7 C8 C9 -178.2(8) . .
C11 C7 C8 C9 1.5(11) . .
C7 C8 C9 C10 -1.4(12) . .
C11 N2 C10 C9 2.1(11) . .
Co1 N2 C10 C9 179.4(5) . .
C8 C9 C10 N2 -0.4(12) . .
C10 N2 C11 C12 178.9(6) . .
Co1 N2 C11 C12 1.2(8) . .
C10 N2 C11 C7 -2.0(10) . .
Co1 N2 C11 C7 -179.7(5) . .
C8 C7 C11 N2 0.2(11) . .
C6 C7 C11 N2 179.9(7) . .
C8 C7 C11 C12 179.3(7) . .
C6 C7 C11 C12 -1.0(11) . .
C1 N1 C12 C4 -1.3(10) . .
Co1 N1 C12 C4 179.1(6) . .
C1 N1 C12 C11 178.2(6) . .
Co1 N1 C12 C11 -1.3(8) . .
C3 C4 C12 N1 1.4(11) . .
C5 C4 C12 N1 -179.6(7) . .
C3 C4 C12 C11 -178.1(7) . .
C5 C4 C12 C11 0.9(11) . .
N2 C11 C12 N1 0.1(10) . .
C7 C11 C12 N1 -179.0(6) . .
N2 C11 C12 C4 179.7(7) . .
C7 C11 C12 C4 0.5(10) . .
C24 N3 C13 C14 1.7(12) . .
Co1 N3 C13 C14 -179.1(6) . .
N3 C13 C14 C15 0.0(15) . .
C13 C14 C15 C16 0.0(14) . .
C14 C15 C16 C24 -1.7(12) . .
C14 C15 C16 C17 -177.9(8) . .
C24 C16 C17 C18 -1.6(12) . .
C15 C16 C17 C18 174.5(8) . .
C16 C17 C18 C19 -0.7(12) . .
C17 C18 C19 C20 -176.6(8) . .
C17 C18 C19 C23 1.7(11) . .
C23 C19 C20 C21 -0.1(11) . .
C18 C19 C20 C21 178.2(7) . .
C19 C20 C21 C22 2.7(12) . .
C23 N4 C22 C21 1.9(11) . .
Co1 N4 C22 C21 177.8(5) . .
C20 C21 C22 N4 -3.7(11) . .
C22 N4 C23 C19 0.9(10) . .
Co1 N4 C23 C19 -175.6(5) . .
C22 N4 C23 C24 -178.9(6) . .
Co1 N4 C23 C24 4.6(8) . .
C20 C19 C23 N4 -1.8(10) . .
C18 C19 C23 N4 179.8(7) . .
C20 C19 C23 C24 178.0(7) . .
C18 C19 C23 C24 -0.5(10) . .
C13 N3 C24 C16 -3.5(11) . .
Co1 N3 C24 C16 177.2(6) . .
C13 N3 C24 C23 173.7(7) . .
Co1 N3 C24 C23 -5.7(8) . .
C15 C16 C24 N3 3.6(11) . .
C17 C16 C24 N3 179.9(6) . .
C15 C16 C24 C23 -173.6(7) . .
C17 C16 C24 C23 2.8(11) . .
N4 C23 C24 N3 0.8(10) . .
C19 C23 C24 N3 -179.0(6) . .
N4 C23 C24 C16 178.0(6) . .
C19 C23 C24 C16 -1.7(11) . .
C36 N5 C25 C26 -2.6(10) . .
Co1 N5 C25 C26 174.6(5) . .
N5 C25 C26 C27 2.3(12) . .
C25 C26 C27 C28 0.2(11) . .
C26 C27 C28 C36 -2.0(10) . .
C26 C27 C28 C29 177.8(7) . .
C36 C28 C29 C30 -0.8(11) . .
C27 C28 C29 C30 179.4(7) . .
C28 C29 C30 C31 -1.0(11) . .
C29 C30 C31 C35 0.5(10) . .
C29 C30 C31 C32 -176.6(7) . .
C35 C31 C32 C33 0.3(10) . .
C30 C31 C32 C33 177.5(7) . .
C31 C32 C33 C34 0.7(11) . .
C35 N6 C34 C33 0.4(10) . .
Co1 N6 C34 C33 179.1(5) . .
C32 C33 C34 N6 -1.1(12) . .
C34 N6 C35 C31 0.7(10) . .
Co1 N6 C35 C31 -178.2(5) . .
C34 N6 C35 C36 -179.4(6) . .
Co1 N6 C35 C36 1.8(7) . .
C32 C31 C35 N6 -1.1(11) . .
C30 C31 C35 N6 -178.2(6) . .
C32 C31 C35 C36 179.0(6) . .
C30 C31 C35 C36 1.8(10) . .
C25 N5 C36 C28 0.5(10) . .
Co1 N5 C36 C28 -177.1(5) . .
C25 N5 C36 C35 179.5(6) . .
Co1 N5 C36 C35 1.8(8) . .
C29 C28 C36 N5 -178.1(7) . .
C27 C28 C36 N5 1.7(10) . .
C29 C28 C36 C35 3.0(10) . .
C27 C28 C36 C35 -177.2(6) . .
N6 C35 C36 N5 -2.5(9) . .
C31 C35 C36 N5 177.5(6) . .
N6 C35 C36 C28 176.5(6) . .
C31 C35 C36 C28 -3.5(10) . .
